data_4328326
loop_
_publ_author_name
'Alex McSkimming'
'Graham E. Ball'
'Mohan M. Bhadbhade'
'Stephen B. Colbran'

_publ_section_title
;
 Rhodium Complexes of a Chelating Ligand with Imidazol-2-ylidene and
 Pyridin-2-ylidene Donors: The Effect of C-Metalation of Nicotinamide
 Groups on Uptake of Hydride Ion
;
_journal_name_full 'Inorganic Chemistry'
_journal_page_first 2191
_journal_page_last 2203
_journal_paper_doi 10.1021/ic202164v
_journal_volume 51
_journal_year 2012
_chemical_formula_sum 'C17 H30 F6 I2 N4 O5 P Rh'
_chemical_formula_weight 872.13
_chemical_name_systematic
; 
 ? 
;
_space_group_IT_number 14
_symmetry_cell_setting monoclinic
_symmetry_space_group_name_Hall '-P 2ybc'
_symmetry_space_group_name_H-M 'P 1 21/c 1'
_atom_sites_solution_hydrogens geom
_atom_sites_solution_primary direct
_atom_sites_solution_secondary difmap
_audit_creation_method SHELXL-97
_cell_angle_alpha 90.00
_cell_angle_beta 111.906(3)
_cell_angle_gamma 90.00
_cell_formula_units_Z 4
_cell_length_a 15.3957(16)
_cell_length_b 11.5990(10)
_cell_length_c 17.6253(19)
_cell_measurement_reflns_used 1603
_cell_measurement_temperature 150(2)
_cell_measurement_theta_max 19.833
_cell_measurement_theta_min 2.492
_cell_volume 2920.2(5)
_computing_cell_refinement '<i>APEX2 </i>(Bruker, 2007)'
_computing_data_collection '<i>APEX2 </i>(Bruker, 2007)'
_computing_data_reduction '<i>APEX2 </i>(Bruker, 2007)'
_computing_molecular_graphics '<i>SHELXTL-Plus</i> (Sheldrick, 2008)'
_computing_structure_refinement '<i>SHELXL-97</i> (Sheldrick, 2008)'
_computing_structure_solution '<i>SHELXS-97</i> (Sheldrick, 2008)'
_diffrn_ambient_temperature 150(2)
_diffrn_measured_fraction_theta_full 0.999
_diffrn_measured_fraction_theta_max 0.999
_diffrn_measurement_device_type 'Bruker kappa APEXII CCD Diffractometer'
_diffrn_measurement_method '\f scans, and \w scans with \k offsets'
_diffrn_radiation_monochromator graphite
_diffrn_radiation_source 'fine-focus sealed tube'
_diffrn_radiation_type MoK\a
_diffrn_radiation_wavelength 0.71073
_diffrn_reflns_av_R_equivalents 0.1162
_diffrn_reflns_av_sigmaI/netI 0.1612
_diffrn_reflns_limit_h_max 17
_diffrn_reflns_limit_h_min -18
_diffrn_reflns_limit_k_max 13
_diffrn_reflns_limit_k_min -9
_diffrn_reflns_limit_l_max 20
_diffrn_reflns_limit_l_min -20
_diffrn_reflns_number 18306
_diffrn_reflns_theta_full 25.00
_diffrn_reflns_theta_max 25.00
_diffrn_reflns_theta_min 2.26
_exptl_absorpt_coefficient_mu 2.825
_exptl_absorpt_correction_T_max 0.9150
_exptl_absorpt_correction_T_min 0.5858
_exptl_absorpt_correction_type multi-scan
_exptl_absorpt_process_details 'SADABS (Bruker, 2001)'
_exptl_crystal_colour Orange
_exptl_crystal_density_diffrn 1.984
_exptl_crystal_description 'Thin plates'
_exptl_crystal_F_000 1680
_exptl_crystal_size_max 0.21
_exptl_crystal_size_mid 0.05
_exptl_crystal_size_min 0.03
_refine_diff_density_max 0.790
_refine_diff_density_min -0.735
_refine_diff_density_rms 0.167
_refine_ls_extinction_method none
_refine_ls_goodness_of_fit_ref 0.855
_refine_ls_hydrogen_treatment mixed
_refine_ls_matrix_type full
_refine_ls_number_parameters 386
_refine_ls_number_reflns 5131
_refine_ls_number_restraints 97
_refine_ls_restrained_S_all 0.856
_refine_ls_R_factor_all 0.1557
_refine_ls_R_factor_gt 0.0529
_refine_ls_shift/su_max 0.001
_refine_ls_shift/su_mean 0.000
_refine_ls_structure_factor_coef Fsqd
_refine_ls_weighting_details 'calc w=1/[\s^2^(Fo^2^)+(0.1000P)^2^+0.1322P] where P=(Fo^2^+2Fc^2^)/3'
_refine_ls_weighting_scheme calc
_refine_ls_wR_factor_gt 0.1189
_refine_ls_wR_factor_ref 0.1789
_reflns_number_gt 2456
_reflns_number_total 5131
_reflns_threshold_expression >2sigma(I)
_cod_data_source_file ic202164v_si_006.cif
_cod_data_source_block alex3p21byc
_cod_database_code 4328326

loop_
_symmetry_equiv_pos_as_xyz
'x, y, z'
'-x, y+1/2, -z+1/2'
'-x, -y, -z'
'x, -y-1/2, z-1/2'

loop_
_atom_site_label
_atom_site_type_symbol
_atom_site_fract_x
_atom_site_fract_y
_atom_site_fract_z
_atom_site_U_iso_or_equiv
_atom_site_adp_type
_atom_site_occupancy
_atom_site_symmetry_multiplicity
_atom_site_calc_flag
_atom_site_refinement_flags
_atom_site_disorder_assembly
_atom_site_disorder_group
Rh1 Rh 1.13297(7) 0.41709(9) 0.34460(6) 0.0275(3) Uani 1 1 d . . .
I1 I 1.09297(8) 0.60052(8) 0.41260(7) 0.0526(4) Uani 1 1 d . . .
I2 I 1.16974(7) 0.23379(8) 0.27221(6) 0.0376(3) Uani 1 1 d . . .
O1W O 1.2821(6) 0.4361(9) 0.4160(6) 0.047(3) Uani 1 1 d D . .
H1W1 H 1.316(6) 0.406(8) 0.382(5) 0.050 Uiso 1 1 d D . .
H2W1 H 1.312(6) 0.496(8) 0.458(5) 0.050 Uiso 1 1 d D . .
O2W O 1.1685(6) 0.5282(7) 0.2594(5) 0.036(2) Uani 1 1 d D . .
H1W2 H 1.208(5) 0.593(6) 0.290(5) 0.050 Uiso 1 1 d D . .
H2W2 H 1.186(7) 0.487(8) 0.218(5) 0.050 Uiso 1 1 d D . .
O1 O 0.6950(6) 0.1788(8) 0.1734(5) 0.035(2) Uani 1 1 d . . .
N1 N 1.1524(7) 0.2846(10) 0.5007(6) 0.037(3) Uani 1 1 d . . .
N2 N 1.0161(7) 0.2858(9) 0.4042(6) 0.027(2) Uani 1 1 d . . .
N3 N 0.9380(7) 0.4204(8) 0.2091(6) 0.027(3) Uani 1 1 d . . .
N4 N 0.6345(7) 0.3566(9) 0.1625(6) 0.029(3) Uani 1 1 d . . .
C1 C 1.1064(10) 0.3243(11) 0.4245(8) 0.031(3) Uani 1 1 d . . .
C2 C 1.0916(10) 0.2226(12) 0.5272(8) 0.041(4) Uani 1 1 d . . .
H3 H 1.1076 0.1866 0.5791 0.050 Uiso 1 1 calc R . .
C3 C 1.0065(9) 0.2221(11) 0.4672(7) 0.035(3) Uani 1 1 d . . .
H4 H 0.9515 0.1859 0.4678 0.042 Uiso 1 1 calc R . .
C4 C 1.2528(9) 0.3072(14) 0.5524(9) 0.061(5) Uani 1 1 d . . .
H21A H 1.2930 0.2731 0.5263 0.091 Uiso 1 1 calc R . .
H21B H 1.2676 0.2727 0.6065 0.091 Uiso 1 1 calc R . .
H21C H 1.2637 0.3905 0.5581 0.091 Uiso 1 1 calc R . .
C5 C 0.9540(9) 0.3198(10) 0.3271(8) 0.027(3) Uani 1 1 d . . .
C6 C 0.8617(8) 0.2889(10) 0.2983(8) 0.028(3) Uani 1 1 d . . .
H7 H 0.8364 0.2442 0.3303 0.033 Uiso 1 1 calc R . .
C7 C 0.8063(9) 0.3260(10) 0.2199(7) 0.026(3) Uani 1 1 d . . .
C8 C 0.8455(8) 0.3901(10) 0.1769(7) 0.025(3) Uani 1 1 d . . .
H9 H 0.8080 0.4146 0.1231 0.030 Uiso 1 1 calc R . .
C9 C 0.9973(9) 0.3878(10) 0.2851(8) 0.027(3) Uani 1 1 d . . .
C10 C 0.9740(9) 0.4899(11) 0.1571(8) 0.040(4) Uani 1 1 d . . .
H22A H 1.0057 0.5586 0.1872 0.060 Uiso 1 1 calc R . .
H22B H 0.9219 0.5134 0.1074 0.060 Uiso 1 1 calc R . .
H22C H 1.0185 0.4438 0.1420 0.060 Uiso 1 1 calc R . .
C11 C 0.7063(9) 0.2846(12) 0.1820(8) 0.031(3) Uani 1 1 d . . .
C12 C 0.6478(9) 0.4849(10) 0.1799(8) 0.030(3) Uani 1 1 d . . .
H18 H 0.7167 0.4997 0.2033 0.036 Uiso 1 1 calc R . .
C13 C 0.6077(9) 0.5548(11) 0.1024(8) 0.038(4) Uani 1 1 d . . .
H19A H 0.6372 0.5313 0.0643 0.058 Uiso 1 1 calc R . .
H19B H 0.6198 0.6368 0.1154 0.058 Uiso 1 1 calc R . .
H19C H 0.5400 0.5417 0.0773 0.058 Uiso 1 1 calc R . .
C14 C 0.6095(11) 0.5204(14) 0.2440(9) 0.060(5) Uani 1 1 d . . .
H20A H 0.5419 0.5064 0.2234 0.090 Uiso 1 1 calc R . .
H20B H 0.6217 0.6026 0.2563 0.090 Uiso 1 1 calc R . .
H20C H 0.6402 0.4752 0.2939 0.090 Uiso 1 1 calc R . .
C15 C 0.5361(8) 0.3153(12) 0.1270(9) 0.038(4) Uani 1 1 d . . .
H15 H 0.4949 0.3851 0.1124 0.046 Uiso 1 1 calc R . .
C16 C 0.5109(10) 0.2471(14) 0.1911(10) 0.065(5) Uani 1 1 d . . .
H17A H 0.5505 0.1783 0.2074 0.097 Uiso 1 1 calc R . .
H17B H 0.4450 0.2238 0.1674 0.097 Uiso 1 1 calc R . .
H17C H 0.5211 0.2958 0.2391 0.097 Uiso 1 1 calc R . .
C17 C 0.5169(11) 0.2471(13) 0.0480(9) 0.056(5) Uani 1 1 d . . .
H16A H 0.5460 0.2865 0.0143 0.084 Uiso 1 1 calc R . .
H16B H 0.4492 0.2417 0.0177 0.084 Uiso 1 1 calc R . .
H16C H 0.5433 0.1694 0.0614 0.084 Uiso 1 1 calc R . .
P1A P 0.2771(3) 0.5560(4) 0.0855(2) 0.0452(10) Uani 0.468(15) 1 d PDU A 1
F1A F 0.2977(7) 0.6511(8) 0.1530(6) 0.087(3) Uani 0.468(15) 1 d PD A 1
F2A F 0.2521(7) 0.4613(8) 0.0165(5) 0.075(3) Uani 0.468(15) 1 d P A 1
F3A F 0.2589(19) 0.4653(16) 0.1430(11) 0.071(6) Uani 0.468(15) 1 d PDU A 1
F4A F 0.3838(7) 0.531(2) 0.1117(15) 0.076(6) Uani 0.468(15) 1 d PDU A 1
F5A F 0.2922(19) 0.6462(16) 0.0248(11) 0.073(6) Uani 0.468(15) 1 d PDU A 1
F6A F 0.1714(9) 0.590(2) 0.0470(17) 0.091(7) Uani 0.468(15) 1 d PDU A 1
P1B P 0.2771(3) 0.5560(4) 0.0855(2) 0.0452(10) Uani 0.532(15) 1 d PDU A 2
F1B F 0.2977(7) 0.6511(8) 0.1530(6) 0.087(3) Uani 0.532(15) 1 d PD A 2
F2B F 0.2521(7) 0.4613(8) 0.0165(5) 0.075(3) Uani 0.532(15) 1 d P A 2
F3B F 0.3430(16) 0.4675(17) 0.1479(11) 0.095(6) Uani 0.532(15) 1 d PDU A 2
F4B F 0.3608(13) 0.6014(19) 0.0647(14) 0.076(5) Uani 0.532(15) 1 d PDU A 2
F5B F 0.2091(15) 0.6446(15) 0.0264(11) 0.076(6) Uani 0.532(15) 1 d PDU A 2
F6B F 0.1934(12) 0.5119(18) 0.1082(12) 0.066(5) Uani 0.532(15) 1 d PDU A 2
O3W O 0.4036(9) 0.4545(12) 0.3328(9) 0.097(4) Uani 1 1 d D . .
H1W3 H 0.369(6) 0.387(5) 0.301(6) 0.050 Uiso 1 1 d D . .
H2W3 H 0.460(6) 0.441(8) 0.383(5) 0.050 Uiso 1 1 d D . .
O4W O 0.3603(14) 0.5902(14) 0.5504(9) 0.156(8) Uani 1 1 d . . .

loop_
_atom_site_aniso_label
_atom_site_aniso_U_11
_atom_site_aniso_U_22
_atom_site_aniso_U_33
_atom_site_aniso_U_23
_atom_site_aniso_U_13
_atom_site_aniso_U_12
Rh1 0.0263(6) 0.0304(6) 0.0259(6) -0.0043(5) 0.0100(5) -0.0007(5)
I1 0.0719(8) 0.0392(6) 0.0557(7) -0.0144(5) 0.0342(6) 0.0007(5)
I2 0.0455(6) 0.0343(6) 0.0362(6) -0.0030(4) 0.0190(5) 0.0071(5)
O1W 0.034(6) 0.076(8) 0.031(6) -0.019(5) 0.013(5) -0.012(5)
O2W 0.046(6) 0.032(6) 0.036(6) -0.010(4) 0.021(5) -0.012(5)
O1 0.021(5) 0.030(5) 0.047(6) 0.005(5) 0.006(5) 0.002(4)
N1 0.030(7) 0.045(7) 0.023(7) -0.005(6) -0.003(6) -0.002(6)
N2 0.024(6) 0.037(6) 0.020(6) -0.001(5) 0.009(5) -0.002(5)
N3 0.019(6) 0.038(7) 0.021(6) 0.000(5) 0.005(5) -0.003(5)
N4 0.014(6) 0.038(7) 0.034(7) 0.001(5) 0.008(5) -0.002(5)
C1 0.045(9) 0.026(8) 0.024(8) -0.008(6) 0.014(7) 0.006(7)
C2 0.042(9) 0.055(10) 0.025(8) 0.005(7) 0.010(8) 0.006(8)
C3 0.038(9) 0.047(9) 0.020(8) 0.009(7) 0.012(7) -0.003(7)
C4 0.026(9) 0.079(12) 0.052(11) 0.014(9) -0.014(8) -0.009(8)
C5 0.026(8) 0.032(8) 0.025(8) 0.002(6) 0.011(6) 0.006(6)
C6 0.030(8) 0.019(7) 0.040(9) 0.003(6) 0.018(7) 0.004(6)
C7 0.034(8) 0.025(7) 0.019(7) 0.008(6) 0.010(7) 0.003(6)
C8 0.030(8) 0.035(8) 0.005(6) -0.001(6) 0.001(6) 0.011(6)
C9 0.029(7) 0.022(7) 0.027(8) 0.002(6) 0.009(6) 0.006(6)
C10 0.029(8) 0.041(9) 0.045(10) 0.015(7) 0.008(7) -0.005(7)
C11 0.019(7) 0.038(9) 0.036(9) -0.003(7) 0.010(6) -0.003(7)
C12 0.033(8) 0.028(8) 0.032(8) -0.008(6) 0.015(7) -0.002(6)
C13 0.043(9) 0.025(7) 0.046(10) 0.020(7) 0.015(8) 0.005(7)
C14 0.049(11) 0.081(13) 0.045(10) -0.007(9) 0.012(9) 0.014(9)
C15 0.016(7) 0.046(9) 0.046(10) 0.017(7) 0.004(7) 0.001(6)
C16 0.027(9) 0.103(15) 0.065(12) 0.023(11) 0.019(8) -0.010(9)
C17 0.055(11) 0.067(12) 0.039(10) 0.008(8) 0.009(8) -0.002(9)
P1A 0.037(2) 0.065(3) 0.037(2) -0.005(2) 0.0176(19) 0.009(2)
F1A 0.072(7) 0.115(9) 0.083(8) -0.066(7) 0.041(6) -0.022(6)
F2A 0.106(8) 0.078(7) 0.054(6) -0.021(5) 0.045(6) -0.019(6)
F3A 0.088(13) 0.098(13) 0.027(10) 0.002(8) 0.021(10) -0.009(11)
F4A 0.038(7) 0.093(14) 0.088(14) 0.007(11) 0.013(9) 0.026(9)
F5A 0.081(13) 0.076(12) 0.048(11) 0.010(8) 0.008(10) 0.000(10)
F6A 0.047(8) 0.108(15) 0.099(14) 0.006(12) 0.007(10) 0.025(10)
P1B 0.037(2) 0.065(3) 0.037(2) -0.005(2) 0.0176(19) 0.009(2)
F1B 0.072(7) 0.115(9) 0.083(8) -0.066(7) 0.041(6) -0.022(6)
F2B 0.106(8) 0.078(7) 0.054(6) -0.021(5) 0.045(6) -0.019(6)
F3B 0.082(11) 0.109(13) 0.075(12) 0.023(9) 0.006(10) 0.031(10)
F4B 0.059(9) 0.106(13) 0.081(13) -0.026(10) 0.046(9) -0.014(9)
F5B 0.070(10) 0.069(11) 0.076(12) 0.015(8) 0.014(9) 0.017(9)
F6B 0.065(9) 0.098(12) 0.044(10) -0.017(9) 0.031(8) -0.019(9)
O3W 0.073(10) 0.145(12) 0.093(11) -0.016(9) 0.052(8) 0.000(9)
O4W 0.25(2) 0.165(16) 0.071(11) -0.054(10) 0.078(13) -0.119(15)

loop_
_atom_type_symbol
_atom_type_description
_atom_type_scat_dispersion_real
_atom_type_scat_dispersion_imag
_atom_type_scat_source
C C 0.0033 0.0016 'International Tables Vol C Tables 4.2.6.8 and 6.1.1.4'
H H 0.0000 0.0000 'International Tables Vol C Tables 4.2.6.8 and 6.1.1.4'
N N 0.0061 0.0033 'International Tables Vol C Tables 4.2.6.8 and 6.1.1.4'
O O 0.0106 0.0060 'International Tables Vol C Tables 4.2.6.8 and 6.1.1.4'
F F 0.0171 0.0103 'International Tables Vol C Tables 4.2.6.8 and 6.1.1.4'
P P 0.1023 0.0942 'International Tables Vol C Tables 4.2.6.8 and 6.1.1.4'
Rh Rh -1.1178 0.9187 'International Tables Vol C Tables 4.2.6.8 and 6.1.1.4'
I I -0.4742 1.8119 'International Tables Vol C Tables 4.2.6.8 and 6.1.1.4'

loop_
_geom_angle_atom_site_label_1
_geom_angle_atom_site_label_2
_geom_angle_atom_site_label_3
_geom_angle
C1 Rh1 C9 79.8(5)
C1 Rh1 O1W 95.7(5)
C9 Rh1 O1W 175.1(4)
C1 Rh1 O2W 176.8(5)
C9 Rh1 O2W 102.7(4)
O1W Rh1 O2W 81.8(4)
C1 Rh1 I1 88.2(3)
C9 Rh1 I1 90.0(3)
O1W Rh1 I1 91.8(3)
O2W Rh1 I1 89.8(2)
C1 Rh1 I2 92.6(4)
C9 Rh1 I2 88.9(3)
O1W Rh1 I2 89.5(3)
O2W Rh1 I2 89.4(2)
I1 Rh1 I2 178.44(6)
Rh1 O1W H1W1 107(5)
Rh1 O1W H2W1 127(6)
H1W1 O1W H2W1 119.4(4)
Rh1 O2W H1W2 109(6)
Rh1 O2W H2W2 116(6)
H1W2 O2W H2W2 119.4(4)
C1 N1 C2 110.0(11)
C1 N1 C4 126.0(12)
C2 N1 C4 123.9(11)
C1 N2 C3 111.3(10)
C1 N2 C5 114.9(10)
C3 N2 C5 133.8(11)
C9 N3 C8 123.3(10)
C9 N3 C10 119.5(10)
C8 N3 C10 117.2(10)
C11 N4 C15 121.8(11)
C11 N4 C12 122.0(10)
C15 N4 C12 116.1(10)
N1 C1 N2 104.7(11)
N1 C1 Rh1 137.9(11)
N2 C1 Rh1 117.4(9)
C3 C2 N1 108.5(12)
C3 C2 H3 125.7
N1 C2 H3 125.7
C2 C3 N2 105.4(12)
C2 C3 H4 127.3
N2 C3 H4 127.3
N1 C4 H21A 109.5
N1 C4 H21B 109.5
H21A C4 H21B 109.5
N1 C4 H21C 109.5
H21A C4 H21C 109.5
H21B C4 H21C 109.5
C6 C5 N2 121.9(11)
C6 C5 C9 125.7(12)
N2 C5 C9 112.5(11)
C5 C6 C7 117.0(12)
C5 C6 H7 121.5
C7 C6 H7 121.5
C8 C7 C6 119.3(12)
C8 C7 C11 121.4(11)
C6 C7 C11 119.1(11)
C7 C8 N3 121.4(11)
C7 C8 H9 119.3
N3 C8 H9 119.3
N3 C9 C5 113.3(11)
N3 C9 Rh1 131.2(9)
C5 C9 Rh1 115.5(9)
N3 C10 H22A 109.5
N3 C10 H22B 109.5
H22A C10 H22B 109.5
N3 C10 H22C 109.5
H22A C10 H22C 109.5
H22B C10 H22C 109.5
O1 C11 N4 121.8(12)
O1 C11 C7 116.2(11)
N4 C11 C7 121.9(12)
C13 C12 C14 112.8(11)
C13 C12 N4 111.4(10)
C14 C12 N4 110.9(11)
C13 C12 H18 107.1
C14 C12 H18 107.1
N4 C12 H18 107.1
C12 C13 H19A 109.5
C12 C13 H19B 109.5
H19A C13 H19B 109.5
C12 C13 H19C 109.5
H19A C13 H19C 109.5
H19B C13 H19C 109.5
C12 C14 H20A 109.5
C12 C14 H20B 109.5
H20A C14 H20B 109.5
C12 C14 H20C 109.5
H20A C14 H20C 109.5
H20B C14 H20C 109.5
N4 C15 C17 111.7(11)
N4 C15 C16 110.6(11)
C17 C15 C16 112.6(12)
N4 C15 H15 107.2
C17 C15 H15 107.2
C16 C15 H15 107.2
C15 C16 H17A 109.5
C15 C16 H17B 109.5
H17A C16 H17B 109.5
C15 C16 H17C 109.5
H17A C16 H17C 109.5
H17B C16 H17C 109.5
C15 C17 H16A 109.5
C15 C17 H16B 109.5
H16A C17 H16B 109.5
C15 C17 H16C 109.5
H16A C17 H16C 109.5
H16B C17 H16C 109.5
F3A P1A F4A 96.2(14)
F3A P1A F6A 92.5(14)
F4A P1A F6A 170.9(15)
F3A P1A F1A 91.0(9)
F4A P1A F1A 90.7(10)
F6A P1A F1A 92.0(11)
F3A P1A F5A 177.9(12)
F4A P1A F5A 85.2(13)
F6A P1A F5A 86.0(14)
F1A P1A F5A 90.5(9)
F3A P1A F2A 88.8(9)
F4A P1A F2A 91.5(10)
F6A P1A F2A 85.8(11)
F1A P1A F2A 177.7(6)
F5A P1A F2A 89.6(9)
H1W3 O3W H2W3 119.4(4)

loop_
_geom_bond_atom_site_label_1
_geom_bond_atom_site_label_2
_geom_bond_distance
Rh1 C1 1.934(13)
Rh1 C9 1.985(13)
Rh1 O1W 2.179(9)
Rh1 O2W 2.197(8)
Rh1 I1 2.6255(14)
Rh1 I2 2.6472(13)
O1W H1W1 0.993(2)
O1W H2W1 0.993(2)
O2W H1W2 0.993(2)
O2W H2W2 0.993(2)
O1 C11 1.241(14)
N1 C1 1.344(15)
N1 C2 1.393(16)
N1 C4 1.496(16)
N2 C1 1.374(15)
N2 C3 1.387(15)
N2 C5 1.395(15)
N3 C9 1.365(15)
N3 C8 1.367(14)
N3 C10 1.475(15)
N4 C11 1.325(15)
N4 C15 1.487(15)
N4 C12 1.518(15)
C2 C3 1.341(17)
C2 H3 0.9500
C3 H4 0.9500
C4 H21A 0.9800
C4 H21B 0.9800
C4 H21C 0.9800
C5 C6 1.366(16)
C5 C9 1.408(16)
C6 C7 1.393(16)
C6 H7 0.9500
C7 C8 1.355(16)
C7 C11 1.510(16)
C8 H9 0.9500
C10 H22A 0.9800
C10 H22B 0.9800
C10 H22C 0.9800
C12 C13 1.508(16)
C12 C14 1.514(17)
C12 H18 1.0000
C13 H19A 0.9800
C13 H19B 0.9800
C13 H19C 0.9800
C14 H20A 0.9800
C14 H20B 0.9800
C14 H20C 0.9800
C15 C17 1.531(19)
C15 C16 1.543(18)
C15 H15 1.0000
C16 H17A 0.9800
C16 H17B 0.9800
C16 H17C 0.9800
C17 H16A 0.9800
C17 H16B 0.9800
C17 H16C 0.9800
P1A F3A 1.557(9)
P1A F4A 1.558(9)
P1A F6A 1.562(9)
P1A F1A 1.565(6)
P1A F5A 1.575(9)
P1A F2A 1.578(9)
O3W H1W3 0.993(2)
O3W H2W3 0.993(2)

loop_
_geom_torsion_atom_site_label_1
_geom_torsion_atom_site_label_2
_geom_torsion_atom_site_label_3
_geom_torsion_atom_site_label_4
_geom_torsion
C2 N1 C1 N2 -0.1(14)
C4 N1 C1 N2 -177.2(12)
C2 N1 C1 Rh1 178.2(11)
C4 N1 C1 Rh1 1(2)
C3 N2 C1 N1 -0.4(14)
C5 N2 C1 N1 178.5(10)
C3 N2 C1 Rh1 -179.1(8)
C5 N2 C1 Rh1 -0.2(14)
C9 Rh1 C1 N1 -177.9(14)
O1W Rh1 C1 N1 4.1(14)
O2W Rh1 C1 N1 -36(9)
I1 Rh1 C1 N1 -87.5(13)
I2 Rh1 C1 N1 93.8(13)
C9 Rh1 C1 N2 0.3(9)
O1W Rh1 C1 N2 -177.8(9)
O2W Rh1 C1 N2 143(8)
I1 Rh1 C1 N2 90.6(9)
I2 Rh1 C1 N2 -88.1(9)
C1 N1 C2 C3 0.5(16)
C4 N1 C2 C3 177.7(13)
N1 C2 C3 N2 -0.7(15)
C1 N2 C3 C2 0.7(15)
C5 N2 C3 C2 -177.9(13)
C1 N2 C5 C6 -179.6(11)
C3 N2 C5 C6 -1(2)
C1 N2 C5 C9 -0.1(15)
C3 N2 C5 C9 178.5(12)
N2 C5 C6 C7 -179.0(11)
C9 C5 C6 C7 1.5(19)
C5 C6 C7 C8 -0.3(18)
C5 C6 C7 C11 174.0(11)
C6 C7 C8 N3 -0.8(18)
C11 C7 C8 N3 -175.0(11)
C9 N3 C8 C7 1.0(18)
C10 N3 C8 C7 179.7(11)
C8 N3 C9 C5 0.1(16)
C10 N3 C9 C5 -178.6(11)
C8 N3 C9 Rh1 178.7(9)
C10 N3 C9 Rh1 0.0(17)
C6 C5 C9 N3 -1.3(18)
N2 C5 C9 N3 179.1(10)
C6 C5 C9 Rh1 179.8(10)
N2 C5 C9 Rh1 0.3(13)
C1 Rh1 C9 N3 -178.9(12)
O1W Rh1 C9 N3 -156(4)
O2W Rh1 C9 N3 3.1(12)
I1 Rh1 C9 N3 92.9(11)
I2 Rh1 C9 N3 -86.0(11)
C1 Rh1 C9 C5 -0.3(9)
O1W Rh1 C9 C5 22(6)
O2W Rh1 C9 C5 -178.3(9)
I1 Rh1 C9 C5 -88.5(9)
I2 Rh1 C9 C5 92.5(9)
C15 N4 C11 O1 -1.7(19)
C12 N4 C11 O1 174.4(11)
C15 N4 C11 C7 -178.5(11)
C12 N4 C11 C7 -2.4(18)
C8 C7 C11 O1 114.3(14)
C6 C7 C11 O1 -59.9(16)
C8 C7 C11 N4 -68.7(17)
C6 C7 C11 N4 117.1(14)
C11 N4 C12 C13 120.5(13)
C15 N4 C12 C13 -63.2(14)
C11 N4 C12 C14 -112.9(14)
C15 N4 C12 C14 63.4(14)
C11 N4 C15 C17 -57.4(16)
C12 N4 C15 C17 126.3(12)
C11 N4 C15 C16 68.9(16)
C12 N4 C15 C16 -107.4(13)
